data_2002476
loop_
_publ_author_name
'Mueller-Buschbaum, Hk'
'Vogt, R'

_publ_section_title
;
Neue Verbindungen vom Typ M3 Ln10 O18 (M= Ba + Ca; Ln= Sc + Yb, Ho + Y,
La + Y). Ein Beitrag zur Besetzung von Oktaedergeruest und
Tunnelstruktur.
;
_journal_name_full
;
Zeitschrift fuer Anorganische und Allgemeine Chemie
;
_journal_page_first 89
_journal_page_last 95
_journal_paper_doi 10.1002/zaac.19905890110
_journal_volume 589
_journal_year 1990
_chemical_formula_structural 'Ba Ca2 La5 Y5 O18'
_chemical_formula_sum 'Ba Ca2 La5 O18 Y5'
_chemical_name_systematic
;
Barium dicalcium pentalanthanum pentayttrium oxide
;
_space_group_IT_number 173
_symmetry_cell_setting hexagonal
_symmetry_Int_Tables_number 173
_symmetry_space_group_name_Hall 'P 6c'
_symmetry_space_group_name_H-M 'P 63'
_cell_angle_alpha 90
_cell_angle_beta 90
_cell_angle_gamma 120
_cell_formula_units_Z 2
_cell_length_a 18.0000(44)
_cell_length_b 18.0000(44)
_cell_length_c 3.4458(14)
_cell_volume 966.9
_refine_ls_R_factor_all 0.0907
_cod_database_code 2002476

loop_
_symmetry_equiv_pos_as_xyz
x,y,z
-y,x-y,z
y-x,-x,z
-x,-y,1/2+z
y,y-x,1/2+z
x-y,x,1/2+z

loop_
_atom_site_label
_atom_site_type_symbol
_atom_site_symmetry_multiplicity
_atom_site_Wyckoff_symbol
_atom_site_fract_x
_atom_site_fract_y
_atom_site_fract_z
_atom_site_occupancy
_atom_site_attached_hydrogens
_atom_site_calc_flag
Ba1 Ba2+ 2 a 0. 0. 0.1352(244) 0.5 0 d
Ba2 Ba2+ 2 b 0.3333 0.6667 0.1602(200) 0.5 0 d
Ca1 Ca2+ 6 c 0.3302(5) 0.0091(25) 0.75 0.6667 0 d
La1 La3+ 6 c 0.3302(5) 0.0091(25) 0.75 0.3333 0 d
La2 La3+ 6 c 0.1224(12) 0.9005(11) 0.2650(94) 0.4444 0 d
Y1 Y3+ 6 c 0.1224(12) 0.9005(11) 0.2650(94) 0.5556 0 d
La3 La3+ 6 c 0.4555(38) 0.5523(34) 0.0486(124) 0.4444 0 d
Y2 Y3+ 6 c 0.4555(38) 0.5523(34) 0.0486(124) 0.5556 0 d
La4 La3+ 6 c 0.77762(7) 0.2134(6) 0.1874(57) 0.4444 0 d
Y3 Y3+ 6 c 0.77762(7) 0.2134(6) 0.1874(57) 0.5556 0 d
O1 O2- 6 c 0.153(6) 0.124(6) 0.117(22) 1. 0 d
O2 O2- 6 c 0.579(5) 0.862(51) 0.139(21) 1. 0 d
O3 O2- 6 c 0.794(4) 0.344(41) 0.148(18) 1. 0 d
O4 O2- 6 c 0.255(5) 0.054(5) 0.211(25) 1. 0 d
O5 O2- 6 c 0.650(5) 0.766(5) 0.197(24) 1. 0 d
O6 O2- 6 c 0.971(4) 0.412(5) 0.170(21) 1. 0 d

loop_
_atom_type_symbol
_atom_type_oxidation_number
Ba2+ 2.000
Ca2+ 2.000
La3+ 3.000
Y3+ 3.000
O2- -2.000
